data_7251283
loop_
_publ_author_name
'Thakur, Jyoti Swarup'
'Dash, Omkar'
'Bhale, Nagesh A.'
'Mondal, Pradip Kumar'
'Dikundwar, Amol Gopalrao'
'Polentarutti, Maurizio'
'Nayak, Susanta K.'

_publ_section_title
;
 Structural and computational study of reversibly photo switchable
 (E)-4-((4-alkoxyphenyl)diazenyl)benzonitrile based liquid crystals
;
_journal_name_full CrystEngComm
_journal_paper_doi 10.1039/D5CE00980D
_journal_year 2025
_chemical_formula_moiety 'C20 H23 N3 O'
_chemical_formula_sum 'C20 H23 N3 O'
_chemical_formula_weight 321.41
_chemical_name_common Azonitrile
_chemical_name_systematic (E)-4-((4-heptyloxyphenyl)diazenyl)benzonitrile
_space_group_crystal_system monoclinic
_space_group_IT_number 14
_space_group_name_Hall '-P 2yn'
_space_group_name_H-M_alt 'P 1 21/n 1'
_atom_sites_solution_hydrogens geom
_audit_creation_method SHELXL-2018/3
_audit_update_record
;
2025-06-06 deposited with the CCDC.	2025-11-24 downloaded from the CCDC.
;
_cell_angle_alpha 90
_cell_angle_beta 92.78(3)
_cell_angle_gamma 90
_cell_formula_units_Z 4
_cell_length_a 5.8180(12)
_cell_length_b 7.4410(15)
_cell_length_c 40.745(8)
_cell_measurement_reflns_used 5112
_cell_measurement_temperature 100.0
_cell_measurement_theta_max 29.6
_cell_measurement_theta_min 1.0
_cell_volume 1761.8(6)
_computing_molecular_graphics 'Olex2 1.5 (Dolomanov et al., 2009)'
_computing_publication_material 'Olex2 1.5 (Dolomanov et al., 2009)'
_computing_structure_refinement 'SHELXL 2019/2 (Sheldrick, 2015)'
_computing_structure_solution 'SHELXT 2018/2 (Sheldrick, 2018)'
_diffrn_ambient_temperature 100.00
_diffrn_measured_fraction_theta_full 0.993
_diffrn_measured_fraction_theta_max 0.981
_diffrn_measurement_device_type 'Huber Kappa Goniometer, Pilatus 2M detector'
_diffrn_measurement_method 'Rotating crystal'
_diffrn_radiation_type Synchrotron
_diffrn_radiation_wavelength 0.700
_diffrn_reflns_av_R_equivalents 0.0210
_diffrn_reflns_av_unetI/netI 0.0142
_diffrn_reflns_Laue_measured_fraction_full 0.993
_diffrn_reflns_Laue_measured_fraction_max 0.981
_diffrn_reflns_limit_h_max 7
_diffrn_reflns_limit_h_min -7
_diffrn_reflns_limit_k_max 10
_diffrn_reflns_limit_k_min -10
_diffrn_reflns_limit_l_max 57
_diffrn_reflns_limit_l_min -57
_diffrn_reflns_number 31293
_diffrn_reflns_point_group_measured_fraction_full 0.993
_diffrn_reflns_point_group_measured_fraction_max 0.981
_diffrn_reflns_theta_full 24.835
_diffrn_reflns_theta_max 29.618
_diffrn_reflns_theta_min 0.986
_diffrn_source Synchrotron
_exptl_absorpt_coefficient_mu 0.074
_exptl_absorpt_correction_T_max 0.949
_exptl_absorpt_correction_T_min 0.943
_exptl_absorpt_correction_type multi-scan
_exptl_absorpt_process_details 'SADABS (Sheldrick, 2001)'
_exptl_crystal_colour orange
_exptl_crystal_density_diffrn 1.212
_exptl_crystal_density_meas 1.21
_exptl_crystal_description 'Plate shaped'
_exptl_crystal_F_000 688
_exptl_crystal_size_max 0.1
_exptl_crystal_size_mid 0.05
_exptl_crystal_size_min 0.02
_refine_diff_density_max 0.540
_refine_diff_density_min -0.421
_refine_diff_density_rms 0.079
_refine_ls_extinction_coef 0.0162(19)
_refine_ls_extinction_expression Fc^*^=kFc[1+0.001xFc^2^\l^3^/sin(2\q)]^-1/4^
_refine_ls_extinction_method 'SHELXL-2019/2 (Sheldrick 2019)'
_refine_ls_goodness_of_fit_ref 1.021
_refine_ls_hydrogen_treatment constr
_refine_ls_matrix_type full
_refine_ls_number_parameters 153
_refine_ls_number_reflns 5112
_refine_ls_number_restraints 0
_refine_ls_restrained_S_all 1.021
_refine_ls_R_factor_all 0.0645
_refine_ls_R_factor_gt 0.0579
_refine_ls_shift/su_max 0.001
_refine_ls_shift/su_mean 0.000
_refine_ls_structure_factor_coef Fsqd
_refine_ls_weighting_details 'w=1/[\s^2^(Fo^2^)+(0.0833P)^2^+1.1659P] where P=(Fo^2^+2Fc^2^)/3'
_refine_ls_weighting_scheme calc
_refine_ls_wR_factor_gt 0.1634
_refine_ls_wR_factor_ref 0.1699
_reflns_Friedel_coverage 0.000
_reflns_number_gt 4411
_reflns_number_total 5112
_reflns_threshold_expression 'I > 2\s(I)'
_cod_data_source_file d5ce00980d3.cif
_cod_data_source_block AZN-7
_cod_database_code 7251283
_shelx_shelxl_version_number 2018/3
_shelx_space_group_comment
;
The symmetry employed for this shelxl refinement is uniquely defined
by the following loop, which should always be used as a source of
symmetry information in preference to the above space-group names.
They are only intended as comments.
;
_shelx_estimated_absorpt_t_max 0.999
_shelx_estimated_absorpt_t_min 0.993
_olex2_refinement_description
;
1. Fixed Uiso
 At 1.2 times of:
  All C(H) groups, All C(H,H) groups
 At 1.5 times of:
  All C(H,H,H) groups
2.a Free rotating group:
 O1(N2,N3,N1,C3,C8,C6,C9,C4,C2,C12,C5,C13,C7,C10,C11,C1,C14,C18,C17,C16,C15,
 C19,C20)
2.b Secondary CH2 refined with riding coordinates:
 C14(H14A,H14B), C18(H18A,H18B), C17(H17A,H17B), C16(H16A,H16B), C15(H15A,
 H15B), C19(H19A,H19B)
2.c Aromatic/amide H refined with riding coordinates:
 C3(H3), C6(H6), C9(H9), C4(H4), C12(H12), C13(H13), C7(H7), C10(H10)
2.d Idealised Me refined as rotating group:
 C20(H20A,H20B,H20C)
;
_olex2_submission_special_instructions 'No special instructions were received'

loop_
_space_group_symop_operation_xyz
'x, y, z'
'-x+1/2, y+1/2, -z+1/2'
'-x, -y, -z'
'x-1/2, -y-1/2, z-1/2'

loop_
_atom_site_label
_atom_site_type_symbol
_atom_site_fract_x
_atom_site_fract_y
_atom_site_fract_z
_atom_site_U_iso_or_equiv
_atom_site_adp_type
_atom_site_occupancy
_atom_site_site_symmetry_order
_atom_site_calc_flag
_atom_site_refinement_flags_posn
_atom_site_refinement_flags_adp
_atom_site_refinement_flags_occupancy
_atom_site_disorder_assembly
_atom_site_disorder_group
O1 O -0.11313(5) 0.48114(5) 0.38796(2) 0.0216(2) Uani 1 1 d G . . . .
N2 N 0.46854(5) 0.26503(4) 0.51397(2) 0.0170(2) Uani 1 1 d G . . . .
N3 N 0.52171(4) 0.24015(4) 0.48451(2) 0.0170(2) Uani 1 1 d G . . . .
N1 N 1.25614(7) -0.01882(7) 0.63082(2) 0.0288(3) Uani 1 1 d G . . . .
C3 C 1.00724(6) 0.07102(7) 0.55326(2) 0.0180(2) Uani 1 1 d G . . . .
H3 H 1.149983 0.020502 0.547615 0.022 Uiso 1 1 calc R U . . .
C8 C 0.35351(4) 0.30090(3) 0.46059(2) 0.0160(2) Uani 1 1 d G . . . .
C6 C 0.59048(6) 0.22285(6) 0.57054(2) 0.0180(2) Uani 1 1 d G . . . .
H6 H 0.449173 0.276109 0.576108 0.022 Uiso 1 1 calc R U . . .
C9 C 0.40782(5) 0.28148(5) 0.42801(2) 0.0178(2) Uani 1 1 d G . . . .
H9 H 0.549797 0.227493 0.422964 0.021 Uiso 1 1 calc R U . . .
C4 C 0.84897(5) 0.12682(6) 0.52893(2) 0.0173(2) Uani 1 1 d G . . . .
H4 H 0.881455 0.113180 0.506442 0.021 Uiso 1 1 calc R U . . .
C2 C 0.95507(6) 0.08970(5) 0.58633(2) 0.0181(2) Uani 1 1 d G . . . .
C12 C -0.00880(6) 0.43584(6) 0.44364(2) 0.0176(2) Uani 1 1 d G . . . .
H12 H -0.151739 0.487441 0.448913 0.021 Uiso 1 1 calc R U . . .
C5 C 0.64145(5) 0.20321(4) 0.53758(2) 0.0163(2) Uani 1 1 d G . . . .
C13 C 0.14371(5) 0.37825(6) 0.46845(2) 0.0168(2) Uani 1 1 d G . . . .
H13 H 0.106494 0.391038 0.490776 0.020 Uiso 1 1 calc R U . . .
C7 C 0.74582(6) 0.16473(6) 0.59510(2) 0.0192(2) Uani 1 1 d G . . . .
H7 H 0.711065 0.175559 0.617557 0.023 Uiso 1 1 calc R U . . .
C10 C 0.25836(5) 0.33954(5) 0.40273(2) 0.0190(2) Uani 1 1 d G . . . .
H10 H 0.297016 0.326751 0.380466 0.023 Uiso 1 1 calc R U . . .
C11 C 0.04655(5) 0.41843(4) 0.41073(2) 0.0178(2) Uani 1 1 d G . . . .
C1 C 1.12214(7) 0.03055(6) 0.61147(2) 0.0210(2) Uani 1 1 d G . . . .
C14 C -0.07143(5) 0.45811(5) 0.35404(2) 0.0224(2) Uani 1 1 d G . . . .
H14A H -0.045710 0.329503 0.349191 0.027 Uiso 1 1 calc R U . . .
H14B H 0.067158 0.526381 0.348352 0.027 Uiso 1 1 calc R U . . .
C18 C -0.48668(8) 0.48896(8) 0.24189(2) 0.0256(3) Uani 1 1 d G . . . .
H18A H -0.483369 0.355975 0.241336 0.031 Uiso 1 1 calc R U . . .
H18B H -0.348327 0.533117 0.231190 0.031 Uiso 1 1 calc R U . . .
C17 C -0.47610(7) 0.55074(7) 0.27752(2) 0.0257(3) Uani 1 1 d G . . . .
H17A H -0.472926 0.683741 0.277982 0.031 Uiso 1 1 calc R U . . .
H17B H -0.618269 0.511447 0.287838 0.031 Uiso 1 1 calc R U . . .
C16 C -0.26974(6) 0.48047(6) 0.29794(2) 0.0255(3) Uani 1 1 d G . . . .
H16A H -0.127519 0.532090 0.289438 0.031 Uiso 1 1 calc R U . . .
H16B H -0.261728 0.348281 0.295489 0.031 Uiso 1 1 calc R U . . .
C15 C -0.28030(6) 0.52661(5) 0.33425(2) 0.0253(3) Uani 1 1 d G . . . .
H15A H -0.290461 0.658665 0.336762 0.030 Uiso 1 1 calc R U . . .
H15B H -0.420803 0.473102 0.342937 0.030 Uiso 1 1 calc R U . . .
C19 C -0.70094(8) 0.55460(8) 0.22229(2) 0.0307(3) Uani 1 1 d G . . . .
H19A H -0.839339 0.514464 0.233457 0.037 Uiso 1 1 calc R U . . .
H19B H -0.701121 0.687641 0.222089 0.037 Uiso 1 1 calc R U . . .
C20 C -0.71543(11) 0.48664(9) 0.18704(2) 0.0383(4) Uani 1 1 d G . . . .
H20A H -0.855988 0.532617 0.175765 0.057 Uiso 1 1 calc R U . . .
H20B H -0.718618 0.354959 0.187022 0.057 Uiso 1 1 calc R U . . .
H20C H -0.581019 0.528555 0.175628 0.057 Uiso 1 1 calc R U . . .

loop_
_atom_site_aniso_label
_atom_site_aniso_U_11
_atom_site_aniso_U_22
_atom_site_aniso_U_33
_atom_site_aniso_U_23
_atom_site_aniso_U_13
_atom_site_aniso_U_12
O1 0.0193(4) 0.0264(5) 0.0186(4) 0.0016(3) -0.0035(3) 0.0033(3)
N2 0.0155(4) 0.0163(4) 0.0193(4) 0.0006(3) -0.0004(3) 0.0000(3)
N3 0.0152(4) 0.0165(4) 0.0193(4) 0.0007(3) -0.0006(3) -0.0001(3)
N1 0.0214(5) 0.0388(7) 0.0257(5) 0.0038(5) -0.0027(4) 0.0013(5)
C3 0.0146(5) 0.0177(5) 0.0216(5) 0.0004(4) -0.0004(4) 0.0004(4)
C8 0.0143(5) 0.0142(5) 0.0194(5) 0.0001(4) -0.0007(4) -0.0003(4)
C6 0.0147(5) 0.0186(5) 0.0206(5) 0.0003(4) 0.0009(4) 0.0009(4)
C9 0.0147(5) 0.0181(5) 0.0208(5) -0.0002(4) 0.0008(4) 0.0011(4)
C4 0.0163(5) 0.0173(5) 0.0183(5) -0.0001(4) 0.0007(4) 0.0015(4)
C2 0.0160(5) 0.0176(5) 0.0203(5) 0.0008(4) -0.0018(4) -0.0018(4)
C12 0.0142(5) 0.0170(5) 0.0215(5) -0.0002(4) -0.0006(4) 0.0011(4)
C5 0.0148(5) 0.0146(5) 0.0195(5) 0.0005(4) -0.0009(4) -0.0004(4)
C13 0.0151(5) 0.0162(5) 0.0192(5) -0.0005(4) 0.0008(4) 0.0013(4)
C7 0.0174(5) 0.0220(5) 0.0181(5) 0.0006(4) 0.0005(4) -0.0003(4)
C10 0.0178(5) 0.0211(5) 0.0180(5) 0.0003(4) 0.0008(4) 0.0002(4)
C11 0.0164(5) 0.0167(5) 0.0200(5) 0.0012(4) -0.0026(4) -0.0007(4)
C1 0.0181(5) 0.0238(6) 0.0210(5) 0.0008(4) 0.0002(4) -0.0007(4)
C14 0.0221(6) 0.0260(6) 0.0189(5) 0.0020(4) -0.0020(4) 0.0003(4)
C18 0.0250(6) 0.0318(7) 0.0196(5) -0.0002(5) -0.0005(4) 0.0009(5)
C17 0.0250(6) 0.0311(7) 0.0205(5) -0.0013(5) -0.0034(4) 0.0029(5)
C16 0.0249(6) 0.0311(7) 0.0203(5) 0.0007(5) -0.0032(4) 0.0033(5)
C15 0.0227(6) 0.0318(7) 0.0209(5) 0.0010(5) -0.0042(4) 0.0028(5)
C19 0.0263(7) 0.0428(8) 0.0224(6) -0.0005(5) -0.0045(5) 0.0019(6)
C20 0.0373(8) 0.0575(10) 0.0195(6) 0.0006(6) -0.0040(5) -0.0086(7)

loop_
_atom_type_symbol
_atom_type_description
_atom_type_scat_dispersion_real
_atom_type_scat_dispersion_imag
_atom_type_scat_source
C C 0.0020 0.0016 'International Tables Vol C Tables 4.2.6.8 and 6.1.1.4'
H H 0.0000 0.0000 'International Tables Vol C Tables 4.2.6.8 and 6.1.1.4'
N N 0.0039 0.0032 'International Tables Vol C Tables 4.2.6.8 and 6.1.1.4'
O O 0.0075 0.0059 'International Tables Vol C Tables 4.2.6.8 and 6.1.1.4'

loop_
_geom_angle_atom_site_label_1
_geom_angle_atom_site_label_2
_geom_angle_atom_site_label_3
_geom_angle
_geom_angle_site_symmetry_1
_geom_angle_site_symmetry_3
_geom_angle_publ_flag
C11 O1 C14 118.5 . . ?
N3 N2 C5 113.1 . . ?
N2 N3 C8 114.3 . . ?
C4 C3 H3 120.3 . . ?
C4 C3 C2 119.4 . . ?
C2 C3 H3 120.3 . . ?
C9 C8 N3 116.2 . . ?
C9 C8 C13 120.2 . . ?
C13 C8 N3 123.6 . . ?
C5 C6 H6 120.0 . . ?
C7 C6 H6 120.0 . . ?
C7 C6 C5 120.0 . . ?
C8 C9 H9 119.5 . . ?
C10 C9 C8 121.0 . . ?
C10 C9 H9 119.5 . . ?
C3 C4 H4 120.2 . . ?
C3 C4 C5 119.7 . . ?
C5 C4 H4 120.2 . . ?
C3 C2 C1 118.8 . . ?
C7 C2 C3 121.0 . . ?
C7 C2 C1 120.2 . . ?
C13 C12 H12 119.9 . . ?
C13 C12 C11 120.2 . . ?
C11 C12 H12 119.9 . . ?
C6 C5 N2 115.9 . . ?
C4 C5 N2 123.3 . . ?
C4 C5 C6 120.8 . . ?
C8 C13 H13 120.1 . . ?
C12 C13 C8 119.8 . . ?
C12 C13 H13 120.1 . . ?
C6 C7 C2 119.0 . . ?
C6 C7 H7 120.5 . . ?
C2 C7 H7 120.5 . . ?
C9 C10 H10 120.7 . . ?
C9 C10 C11 118.7 . . ?
C11 C10 H10 120.7 . . ?
O1 C11 C12 116.1 . . ?
O1 C11 C10 123.8 . . ?
C12 C11 C10 120.1 . . ?
N1 C1 C2 178.4 . . ?
O1 C14 H14A 110.1 . . ?
O1 C14 H14B 110.1 . . ?
O1 C14 C15 107.8 . . ?
H14A C14 H14B 108.5 . . ?
C15 C14 H14A 110.1 . . ?
C15 C14 H14B 110.1 . . ?
H18A C18 H18B 107.7 . . ?
C17 C18 H18A 108.9 . . ?
C17 C18 H18B 108.9 . . ?
C17 C18 C19 113.4 . . ?
C19 C18 H18A 108.9 . . ?
C19 C18 H18B 108.9 . . ?
C18 C17 H17A 108.7 . . ?
C18 C17 H17B 108.7 . . ?
H17A C17 H17B 107.6 . . ?
C16 C17 C18 114.4 . . ?
C16 C17 H17A 108.7 . . ?
C16 C17 H17B 108.7 . . ?
C17 C16 H16A 109.0 . . ?
C17 C16 H16B 109.0 . . ?
C17 C16 C15 112.7 . . ?
H16A C16 H16B 107.8 . . ?
C15 C16 H16A 109.0 . . ?
C15 C16 H16B 109.0 . . ?
C14 C15 C16 111.9 . . ?
C14 C15 H15A 109.2 . . ?
C14 C15 H15B 109.2 . . ?
C16 C15 H15A 109.2 . . ?
C16 C15 H15B 109.2 . . ?
H15A C15 H15B 107.9 . . ?
C18 C19 H19A 108.9 . . ?
C18 C19 H19B 108.9 . . ?
H19A C19 H19B 107.8 . . ?
C20 C19 C18 113.2 . . ?
C20 C19 H19A 108.9 . . ?
C20 C19 H19B 108.9 . . ?
C19 C20 H20A 109.5 . . ?
C19 C20 H20B 109.5 . . ?
C19 C20 H20C 109.5 . . ?
H20A C20 H20B 109.5 . . ?
H20A C20 H20C 109.5 . . ?
H20B C20 H20C 109.5 . . ?

loop_
_geom_bond_atom_site_label_1
_geom_bond_atom_site_label_2
_geom_bond_distance
_geom_bond_site_symmetry_2
_geom_bond_publ_flag
O1 C11 1.3630 . ?
O1 C14 1.4251 . ?
N2 N3 1.2676 . ?
N2 C5 1.4335 . ?
N3 C8 1.4210 . ?
N1 C1 1.1422 . ?
C3 H3 0.9500 . ?
C3 C4 1.3836 . ?
C3 C2 1.4024 . ?
C8 C9 1.3870 . ?
C8 C13 1.4006 . ?
C6 H6 0.9500 . ?
C6 C5 1.3970 . ?
C6 C7 1.3847 . ?
C9 H9 0.9500 . ?
C9 C10 1.3845 . ?
C4 H4 0.9500 . ?
C4 C5 1.3951 . ?
C2 C7 1.4013 . ?
C2 C1 1.4461 . ?
C12 H12 0.9500 . ?
C12 C13 1.3805 . ?
C12 C11 1.4002 . ?
C13 H13 0.9500 . ?
C7 H7 0.9500 . ?
C10 H10 0.9500 . ?
C10 C11 1.4172 . ?
C14 H14A 0.9900 . ?
C14 H14B 0.9900 . ?
C14 C15 1.5138 . ?
C18 H18A 0.9900 . ?
C18 H18B 0.9900 . ?
C18 C17 1.5212 . ?
C18 C19 1.5276 . ?
C17 H17A 0.9900 . ?
C17 H17B 0.9900 . ?
C17 C16 1.5199 . ?
C16 H16A 0.9900 . ?
C16 H16B 0.9900 . ?
C16 C15 1.5229 . ?
C15 H15A 0.9900 . ?
C15 H15B 0.9900 . ?
C19 H19A 0.9900 . ?
C19 H19B 0.9900 . ?
C19 C20 1.5212 . ?
C20 H20A 0.9800 . ?
C20 H20B 0.9800 . ?
C20 H20C 0.9800 . ?

loop_
_geom_torsion_atom_site_label_1
_geom_torsion_atom_site_label_2
_geom_torsion_atom_site_label_3
_geom_torsion_atom_site_label_4
_geom_torsion
_geom_torsion_site_symmetry_1
_geom_torsion_site_symmetry_2
_geom_torsion_site_symmetry_3
_geom_torsion_site_symmetry_4
_geom_torsion_publ_flag
O1 C14 C15 C16 -170.8 . . . . ?
N2 N3 C8 C9 178.0 . . . . ?
N2 N3 C8 C13 -1.4 . . . . ?
N3 N2 C5 C6 -178.5 . . . . ?
N3 N2 C5 C4 1.2 . . . . ?
N3 C8 C9 C10 -178.7 . . . . ?
N3 C8 C13 C12 179.2 . . . . ?
C3 C4 C5 N2 179.8 . . . . ?
C3 C4 C5 C6 -0.5 . . . . ?
C3 C2 C7 C6 -0.8 . . . . ?
C8 C9 C10 C11 -0.5 . . . . ?
C9 C8 C13 C12 -0.2 . . . . ?
C9 C10 C11 O1 179.7 . . . . ?
C9 C10 C11 C12 -0.3 . . . . ?
C4 C3 C2 C7 -0.3 . . . . ?
C4 C3 C2 C1 179.9 . . . . ?
C2 C3 C4 C5 0.9 . . . . ?
C5 N2 N3 C8 -179.8 . . . . ?
C5 C6 C7 C2 1.2 . . . . ?
C13 C8 C9 C10 0.8 . . . . ?
C13 C12 C11 O1 -179.2 . . . . ?
C13 C12 C11 C10 0.8 . . . . ?
C7 C6 C5 N2 179.1 . . . . ?
C7 C6 C5 C4 -0.6 . . . . ?
C11 O1 C14 C15 176.0 . . . . ?
C11 C12 C13 C8 -0.5 . . . . ?
C1 C2 C7 C6 179.0 . . . . ?
C14 O1 C11 C12 -176.7 . . . . ?
C14 O1 C11 C10 3.4 . . . . ?
C18 C17 C16 C15 -173.1 . . . . ?
C17 C18 C19 C20 -177.8 . . . . ?
C17 C16 C15 C14 -179.1 . . . . ?
C19 C18 C17 C16 177.5 . . . . ?
